data_2207092
loop_
_publ_author_name
'Suchada Chantrapromma'
'Nawong Boonnak'
'Hoong-Kun Fun'

_publ_section_title
8-Hydroxy-13-methoxy-17,17-dimethyl-15-(3-methyl-2-butenyl)-3,16-dioxapentacyclo[11.4.1.0^2,11^.0^2,15^.0^4,9^]octadeca-4,6,8,11-tetraene-10,14-dione
_journal_coeditor_code WN6381
_journal_issue 10
_journal_name_full 'Acta Crystallographica Section E'
_journal_page_first o3505
_journal_page_last o3507
_journal_paper_doi 10.1107/S1600536805030801
_journal_volume 61
_journal_year 2005
_chemical_formula_iupac 'C24 H26 O6'
_chemical_formula_moiety 'C24 H26 O6'
_chemical_formula_sum 'C24 H26 O6'
_chemical_formula_weight 410.45
_chemical_melting_point .431E-305
_chemical_name_common
;
An unnaturally cage xanthone from <i>Cratoxylum cochinchinese</i>
;
_chemical_name_systematic
;
8-hydroxy-13-methoxy-17,17-dimethyl-15-(3-methyl-2-butenyl)-3,16-
dioxapentacyclo[11.4.1.0^2,11^.0^2,15^.0^4,9^]octadeca-4,6,8,11-
tetraene-10-14-dione
;
_space_group_IT_number 14
_symmetry_cell_setting monoclinic
_symmetry_space_group_name_Hall '-P 2ybc'
_symmetry_space_group_name_H-M 'P 1 21/c 1'
_atom_sites_solution_hydrogens geom
_atom_sites_solution_primary direct
_atom_sites_solution_secondary difmap
_audit_creation_method SHELXL-97
_cell_angle_alpha 90.00
_cell_angle_beta 109.709(2)
_cell_angle_gamma 90.00
_cell_formula_units_Z 4
_cell_length_a 11.4622(4)
_cell_length_b 7.3284(2)
_cell_length_c 26.7829(9)
_cell_measurement_reflns_used 4636
_cell_measurement_temperature 273(2)
_cell_measurement_theta_max 27.00
_cell_measurement_theta_min 1.62
_cell_volume 2117.96(12)
_computing_cell_refinement APEX2
_computing_data_collection 'APEX2 (Bruker, 2005)'
_computing_data_reduction 'SAINT (Bruker, 2005)'
_computing_molecular_graphics SHELXTL
_computing_publication_material 'SHELXTL and PLATON (Spek, 2003)'
_computing_structure_refinement SHELXTL
_computing_structure_solution 'SHELXTL (Sheldrick, 1998)'
_diffrn_ambient_temperature 273(2)
_diffrn_detector_area_resol_mean 8.33
_diffrn_measured_fraction_theta_full 0.999
_diffrn_measured_fraction_theta_max 0.999
_diffrn_measurement_device_type
;
Bruker SMART APEX2 CCD area-detector
;
_diffrn_measurement_method \w
_diffrn_radiation_monochromator graphite
_diffrn_radiation_source 'fine-focus sealed tube'
_diffrn_radiation_type MoK\a
_diffrn_radiation_wavelength 0.71073
_diffrn_reflns_av_R_equivalents 0.0286
_diffrn_reflns_av_sigmaI/netI 0.0179
_diffrn_reflns_limit_h_max 14
_diffrn_reflns_limit_h_min -14
_diffrn_reflns_limit_k_max 9
_diffrn_reflns_limit_k_min -9
_diffrn_reflns_limit_l_max 34
_diffrn_reflns_limit_l_min -34
_diffrn_reflns_number 35056
_diffrn_reflns_theta_full 27.00
_diffrn_reflns_theta_max 27.00
_diffrn_reflns_theta_min 1.62
_diffrn_standards_number 0
_exptl_absorpt_coefficient_mu 0.092
_exptl_absorpt_correction_T_max 0.969
_exptl_absorpt_correction_T_min 0.953
_exptl_absorpt_correction_type multi-scan
_exptl_absorpt_process_details '(SADABS; Bruker, 2005)'
_exptl_crystal_colour 'pale yellow'
_exptl_crystal_density_diffrn 1.287
_exptl_crystal_density_method 'not measured'
_exptl_crystal_description block
_exptl_crystal_F_000 872
_exptl_crystal_size_max 0.55
_exptl_crystal_size_mid 0.44
_exptl_crystal_size_min 0.34
_refine_diff_density_max 0.193
_refine_diff_density_min -0.281
_refine_ls_extinction_method none
_refine_ls_goodness_of_fit_ref 1.093
_refine_ls_hydrogen_treatment constr
_refine_ls_matrix_type full
_refine_ls_number_parameters 303
_refine_ls_number_reflns 4636
_refine_ls_number_restraints 0
_refine_ls_restrained_S_all 1.093
_refine_ls_R_factor_all 0.0689
_refine_ls_R_factor_gt 0.0627
_refine_ls_shift/su_max 0.000
_refine_ls_shift/su_mean 0.000
_refine_ls_structure_factor_coef Fsqd
_refine_ls_weighting_details 'calc w = 1/[\s^2^(Fo^2^)+(0.063P)^2^+2.6144P] where P = (Fo^2^+2Fc^2^)/3'
_refine_ls_weighting_scheme calc
_refine_ls_wR_factor_gt 0.1780
_refine_ls_wR_factor_ref 0.1827
_reflns_number_gt 4048
_reflns_number_total 4636
_reflns_threshold_expression I>2\s(I)
_cod_data_source_file wn6381.cif
_cod_data_source_block I
_cod_original_sg_symbol_H-M 'P 21/c'
_cod_database_code 2207092
_cod_database_fobs_code 2207092

loop_
_symmetry_equiv_pos_as_xyz
'x, y, z'
'-x, y+1/2, -z+1/2'
'-x, -y, -z'
'x, -y-1/2, z-1/2'

loop_
_atom_site_label
_atom_site_fract_x
_atom_site_fract_y
_atom_site_fract_z
_atom_site_U_iso_or_equiv
_atom_site_adp_type
_atom_site_calc_flag
_atom_site_refinement_flags
_atom_site_occupancy
_atom_site_type_symbol
O1 0.6190(2) -0.6835(3) -0.13501(10) 0.0576(6) Uani d . 1 O
H1A 0.5544 -0.6274 -0.1393 0.066(11) Uiso calc R 1 H
O2 0.40119(18) -0.6213(3) -0.12947(9) 0.0537(5) Uani d . 1 O
O3 0.39197(16) -1.1553(2) -0.08179(8) 0.0461(5) Uani d . 1 O
O4 -0.04623(18) -1.0618(3) -0.15914(9) 0.0595(6) Uani d . 1 O
O5 0.15662(16) -1.3063(2) -0.09733(7) 0.0381(4) Uani d . 1 O
O6 -0.01450(16) -0.7477(3) -0.09680(8) 0.0464(5) Uani d . 1 O
C1 0.4906(2) -1.0896(3) -0.09332(9) 0.0350(5) Uani d . 1 C
C2 0.5843(2) -1.2138(4) -0.08862(11) 0.0446(6) Uani d . 1 C
H2A 0.5783 -1.3332 -0.0780 0.047(8) Uiso d R 1 H
C3 0.6883(3) -1.1566(5) -0.10003(12) 0.0543(7) Uani d . 1 C
H3A 0.7514 -1.2400 -0.0971 0.059(9) Uiso d R 1 H
C4 0.7006(3) -0.9800(5) -0.11545(13) 0.0567(8) Uani d . 1 C
H4A 0.7712 -0.9451 -0.1227 0.070(10) Uiso d R 1 H
C5 0.6070(2) -0.8560(4) -0.12005(11) 0.0437(6) Uani d . 1 C
C6 0.4988(2) -0.9086(3) -0.10913(9) 0.0342(5) Uani d . 1 C
C7 0.3982(2) -0.7818(3) -0.11517(10) 0.0358(5) Uani d . 1 C
C8 0.2896(2) -0.8545(3) -0.10443(9) 0.0322(5) Uani d . 1 C
C9 0.2842(2) -1.0490(3) -0.08752(9) 0.0310(5) Uani d . 1 C
C10 0.1699(2) -1.1477(3) -0.12578(9) 0.0328(5) Uani d . 1 C
C11 0.0565(2) -1.0232(3) -0.13146(9) 0.0357(5) Uani d . 1 C
C12 0.0888(2) -0.8519(3) -0.09569(10) 0.0341(5) Uani d . 1 C
C13 0.1888(2) -0.7545(3) -0.10999(9) 0.0327(5) Uani d . 1 C
H13A 0.1809 -0.6342 -0.1217 0.042(7) Uiso d R 1 H
C14 0.1520(2) -0.9211(3) -0.03821(10) 0.0383(5) Uani d . 1 C
H14A 0.1915 -0.8197 -0.0156 0.046(8) Uiso d R 1 H
H14B 0.0898 -0.9716 -0.0250 0.056(9) Uiso d R 1 H
C15 0.2490(2) -1.0677(3) -0.03622(9) 0.0346(5) Uani d . 1 C
H15A 0.3224 -1.0525 -0.0045 0.055(9) Uiso d R 1 H
C16 0.2001(3) -1.2680(3) -0.04028(10) 0.0412(6) Uani d . 1 C
C17 0.0911(4) -1.3012(5) -0.02121(15) 0.0668(10) Uani d . 1 C
H17A 0.0678 -1.4275 -0.0260 0.081(12) Uiso calc R 1 H
H17B 0.0223 -1.2269 -0.0413 0.093(15) Uiso calc R 1 H
H17C 0.1143 -1.2702 0.0157 0.092(13) Uiso calc R 1 H
C18 0.3051(4) -1.4007(4) -0.01289(12) 0.0600(8) Uani d . 1 C
H18A 0.2740 -1.5234 -0.0180 0.084(12) Uiso calc R 1 H
H18B 0.3372 -1.3741 0.0244 0.076(11) Uiso calc R 1 H
H18C 0.3700 -1.3880 -0.0278 0.110(17) Uiso calc R 1 H
C19 0.1767(3) -1.2086(4) -0.17904(10) 0.0437(6) Uani d . 1 C
H19A 0.2428 -1.2975 -0.1730 0.064(10) Uiso d R 1 H
H19B 0.0995 -1.2681 -0.1991 0.062(10) Uiso d R 1 H
C20 0.2000(3) -1.0542(4) -0.21134(10) 0.0446(6) Uani d . 1 C
H20A 0.1449 -0.9568 -0.2175 0.061(9) Uiso d R 1 H
C21 0.2895(3) -1.0405(5) -0.23209(10) 0.0554(8) Uani d . 1 C
C22 0.3017(5) -0.8699(7) -0.26135(15) 0.0923(16) Uani d . 1 C
H22A 0.2281 -0.7975 -0.2685 0.18(3) Uiso calc R 1 H
H22B 0.3128 -0.9026 -0.2942 0.101(14) Uiso calc R 1 H
H22C 0.3721 -0.8010 -0.2400 0.14(2) Uiso calc R 1 H
C23 0.3839(4) -1.1860(8) -0.22836(15) 0.0895(15) Uani d . 1 C
H23A 0.3759 -1.2808 -0.2050 0.13(2) Uiso calc R 1 H
H23B 0.4655 -1.1342 -0.2148 0.116(18) Uiso calc R 1 H
H23C 0.3707 -1.2361 -0.2629 0.15(2) Uiso calc R 1 H
C24 -0.0719(3) -0.6452(5) -0.14425(15) 0.0605(9) Uani d . 1 C
H24A -0.1568 -0.6214 -0.1479 0.099(14) Uiso calc R 1 H
H24B -0.0686 -0.7138 -0.1743 0.099(15) Uiso calc R 1 H
H24C -0.0288 -0.5317 -0.1423 0.093(14) Uiso calc R 1 H

loop_
_atom_site_aniso_label
_atom_site_aniso_U_11
_atom_site_aniso_U_22
_atom_site_aniso_U_33
_atom_site_aniso_U_12
_atom_site_aniso_U_13
_atom_site_aniso_U_23
O1 0.0473(12) 0.0597(13) 0.0757(14) -0.0090(10) 0.0340(11) 0.0095(11)
O2 0.0518(11) 0.0338(10) 0.0863(15) -0.0036(8) 0.0374(11) 0.0110(10)
O3 0.0370(9) 0.0300(9) 0.0766(13) 0.0048(7) 0.0260(9) 0.0103(8)
O4 0.0355(10) 0.0641(14) 0.0708(14) -0.0091(9) 0.0074(9) -0.0163(11)
O5 0.0511(10) 0.0286(8) 0.0377(9) -0.0112(7) 0.0191(8) -0.0033(7)
O6 0.0383(9) 0.0463(10) 0.0609(12) 0.0096(8) 0.0248(9) 0.0047(9)
C1 0.0290(11) 0.0370(12) 0.0372(12) -0.0011(9) 0.0088(9) -0.0053(10)
C2 0.0382(13) 0.0458(15) 0.0459(14) 0.0070(11) 0.0091(11) -0.0017(12)
C3 0.0341(13) 0.069(2) 0.0597(17) 0.0117(13) 0.0152(12) -0.0053(15)
C4 0.0348(13) 0.078(2) 0.0637(18) -0.0018(14) 0.0253(13) -0.0060(16)
C5 0.0375(13) 0.0525(16) 0.0451(14) -0.0077(11) 0.0189(11) -0.0041(12)
C6 0.0295(11) 0.0386(12) 0.0354(11) -0.0025(9) 0.0120(9) -0.0031(10)
C7 0.0345(12) 0.0313(11) 0.0438(13) -0.0050(9) 0.0164(10) 0.0004(10)
C8 0.0324(11) 0.0266(11) 0.0395(12) -0.0015(9) 0.0147(9) 0.0011(9)
C9 0.0296(11) 0.0255(10) 0.0396(12) 0.0001(8) 0.0138(9) 0.0015(9)
C10 0.0375(12) 0.0287(11) 0.0353(11) -0.0046(9) 0.0164(9) -0.0016(9)
C11 0.0328(11) 0.0386(12) 0.0370(12) -0.0062(10) 0.0135(10) -0.0005(10)
C12 0.0310(11) 0.0326(11) 0.0417(12) 0.0014(9) 0.0159(9) 0.0008(10)
C13 0.0332(11) 0.0291(11) 0.0364(11) -0.0022(9) 0.0124(9) 0.0010(9)
C14 0.0491(14) 0.0345(12) 0.0363(12) -0.0015(10) 0.0211(11) -0.0026(10)
C15 0.0414(12) 0.0288(11) 0.0321(11) -0.0033(9) 0.0102(10) 0.0004(9)
C16 0.0597(16) 0.0313(12) 0.0361(12) -0.0069(11) 0.0206(11) -0.0002(10)
C17 0.099(3) 0.0504(18) 0.075(2) -0.0242(19) 0.060(2) -0.0057(17)
C18 0.091(2) 0.0316(14) 0.0495(16) -0.0005(14) 0.0130(16) 0.0071(12)
C19 0.0554(16) 0.0416(14) 0.0389(13) -0.0034(12) 0.0224(12) -0.0072(11)
C20 0.0501(15) 0.0512(15) 0.0341(12) -0.0006(12) 0.0164(11) -0.0020(11)
C21 0.0509(16) 0.086(2) 0.0312(12) -0.0106(15) 0.0164(11) -0.0034(14)
C22 0.106(3) 0.126(4) 0.0492(19) -0.049(3) 0.032(2) 0.006(2)
C23 0.067(2) 0.157(5) 0.054(2) 0.022(3) 0.0313(18) -0.011(3)
C24 0.0412(15) 0.0550(18) 0.083(2) 0.0129(13) 0.0178(15) 0.0206(17)

loop_
_atom_type_symbol
_atom_type_description
_atom_type_scat_dispersion_real
_atom_type_scat_dispersion_imag
_atom_type_scat_source
C C 0.0033 0.0016 'International Tables Vol C Tables 4.2.6.8 and 6.1.1.4'
H H 0.0000 0.0000 'International Tables Vol C Tables 4.2.6.8 and 6.1.1.4'
O O 0.0106 0.0060 'International Tables Vol C Tables 4.2.6.8 and 6.1.1.4'

loop_
_geom_angle_atom_site_label_1
_geom_angle_atom_site_label_2
_geom_angle_atom_site_label_3
_geom_angle
_geom_angle_publ_flag
C5 O1 H1A 109.5 ?
C1 O3 C9 122.71(18) yes
C10 O5 C16 109.93(17) yes
C12 O6 C24 115.9(2) yes
O3 C1 C2 115.3(2) ?
O3 C1 C6 123.3(2) ?
C2 C1 C6 121.3(2) ?
C1 C2 C3 118.7(3) ?
C1 C2 H2A 120.8 ?
C3 C2 H2A 120.6 ?
C4 C3 C2 122.0(3) ?
C4 C3 H3A 119.1 ?
C2 C3 H3A 118.9 ?
C5 C4 C3 119.3(3) ?
C5 C4 H4A 120.4 ?
C3 C4 H4A 120.3 ?
O1 C5 C4 119.4(2) ?
O1 C5 C6 120.0(2) ?
C4 C5 C6 120.6(3) ?
C1 C6 C5 118.1(2) ?
C1 C6 C7 120.5(2) ?
C5 C6 C7 121.4(2) ?
O2 C7 C6 122.7(2) ?
O2 C7 C8 121.1(2) ?
C6 C7 C8 116.2(2) ?
C13 C8 C7 122.6(2) ?
C13 C8 C9 115.6(2) ?
C7 C8 C9 121.8(2) ?
O3 C9 C8 115.36(18) ?
O3 C9 C10 109.02(18) ?
C8 C9 C10 110.89(19) ?
O3 C9 C15 109.18(18) ?
C8 C9 C15 113.42(18) ?
C10 C9 C15 97.45(17) ?
O5 C10 C19 108.08(19) ?
O5 C10 C9 104.29(18) ?
C19 C10 C9 117.3(2) ?
O5 C10 C11 107.16(18) ?
C19 C10 C11 112.8(2) yes
C9 C10 C11 106.50(18) ?
O4 C11 C12 123.8(2) ?
O4 C11 C10 122.6(2) ?
C12 C11 C10 113.51(18) yes
O6 C12 C13 116.5(2) ?
O6 C12 C11 113.90(19) ?
C13 C12 C11 105.72(18) ?
O6 C12 C14 107.96(19) yes
C13 C12 C14 105.51(19) ?
C11 C12 C14 106.49(19) ?
C8 C13 C12 114.6(2) ?
C8 C13 H13A 122.7 ?
C12 C13 H13A 122.7 ?
C15 C14 C12 110.76(19) ?
C15 C14 H14A 109.5 ?
C12 C14 H14A 109.5 ?
C15 C14 H14B 109.5 ?
C12 C14 H14B 109.5 ?
H14A C14 H14B 108.1 ?
C14 C15 C16 114.6(2) ?
C14 C15 C9 107.85(18) ?
C16 C15 C9 102.37(18) yes
C14 C15 H15A 110.5 ?
C16 C15 H15A 110.5 ?
C9 C15 H15A 110.6 ?
O5 C16 C17 106.9(2) ?
O5 C16 C18 108.3(2) ?
C17 C16 C18 109.9(3) ?
O5 C16 C15 103.93(18) ?
C17 C16 C15 116.3(2) ?
C18 C16 C15 111.0(2) ?
C16 C17 H17A 109.5 ?
C16 C17 H17B 109.5 ?
H17A C17 H17B 109.5 ?
C16 C17 H17C 109.5 ?
H17A C17 H17C 109.5 ?
H17B C17 H17C 109.5 ?
C16 C18 H18A 109.5 ?
C16 C18 H18B 109.5 ?
H18A C18 H18B 109.5 ?
C16 C18 H18C 109.5 ?
H18A C18 H18C 109.5 ?
H18B C18 H18C 109.5 ?
C20 C19 C10 113.2(2) yes
C20 C19 H19A 108.8 ?
C10 C19 H19A 109.0 ?
C20 C19 H19B 109.0 ?
C10 C19 H19B 108.9 ?
H19A C19 H19B 107.8 ?
C21 C20 C19 127.7(3) ?
C21 C20 H20A 116.2 ?
C19 C20 H20A 116.1 ?
C20 C21 C23 124.2(3) ?
C20 C21 C22 120.1(4) ?
C23 C21 C22 115.7(3) ?
C21 C22 H22A 109.5 ?
C21 C22 H22B 109.5 ?
H22A C22 H22B 109.5 ?
C21 C22 H22C 109.5 ?
H22A C22 H22C 109.5 ?
H22B C22 H22C 109.5 ?
C21 C23 H23A 109.5 ?
C21 C23 H23B 109.5 ?
H23A C23 H23B 109.5 ?
C21 C23 H23C 109.5 ?
H23A C23 H23C 109.5 ?
H23B C23 H23C 109.5 ?
O6 C24 H24A 109.5 ?
O6 C24 H24B 109.5 ?
H24A C24 H24B 109.5 ?
O6 C24 H24C 109.5 ?
H24A C24 H24C 109.5 ?
H24B C24 H24C 109.5 ?

loop_
_geom_bond_atom_site_label_1
_geom_bond_atom_site_label_2
_geom_bond_distance
_geom_bond_publ_flag
O1 C5 1.347(3) yes
O1 H1A 0.8200 ?
O2 C7 1.241(3) yes
O3 C1 1.356(3) yes
O3 C9 1.425(3) yes
O4 C11 1.195(3) yes
O5 C10 1.426(3) yes
O5 C16 1.466(3) yes
O6 C12 1.401(3) yes
O6 C24 1.431(4) yes
C1 C2 1.381(3) ?
C1 C6 1.405(3) ?
C2 C3 1.391(4) ?
C2 H2A 0.9302 ?
C3 C4 1.380(5) ?
C3 H3A 0.9300 ?
C4 C5 1.380(4) ?
C4 H4A 0.9297 ?
C5 C6 1.420(3) ?
C6 C7 1.446(3) ?
C7 C8 1.469(3) ?
C8 C13 1.334(3) yes
C8 C9 1.503(3) ?
C9 C10 1.544(3) ?
C9 C15 1.563(3) ?
C10 C19 1.522(3) ?
C10 C11 1.553(3) ?
C11 C12 1.546(3) ?
C12 C13 1.505(3) ?
C12 C14 1.549(3) ?
C13 H13A 0.9300 ?
C14 C15 1.534(3) ?
C14 H14A 0.9693 ?
C14 H14B 0.9699 ?
C15 C16 1.561(3) ?
C15 H15A 0.9796 ?
C16 C17 1.521(4) ?
C16 C18 1.529(4) ?
C17 H17A 0.9600 ?
C17 H17B 0.9600 ?
C17 H17C 0.9600 ?
C18 H18A 0.9600 ?
C18 H18B 0.9600 ?
C18 H18C 0.9600 ?
C19 C20 1.502(4) ?
C19 H19A 0.9701 ?
C19 H19B 0.9706 ?
C20 C21 1.325(4) yes
C20 H20A 0.9300 ?
C21 C23 1.499(5) ?
C21 C22 1.507(5) ?
C22 H22A 0.9600 ?
C22 H22B 0.9600 ?
C22 H22C 0.9600 ?
C23 H23A 0.9600 ?
C23 H23B 0.9600 ?
C23 H23C 0.9600 ?
C24 H24A 0.9600 ?
C24 H24B 0.9600 ?
C24 H24C 0.9600 ?

loop_
_geom_hbond_atom_site_label_D
_geom_hbond_atom_site_label_H
_geom_hbond_atom_site_label_A
_geom_hbond_site_symmetry_A
_geom_hbond_distance_DH
_geom_hbond_distance_HA
_geom_hbond_distance_DA
_geom_hbond_angle_DHA
_geom_hbond_publ_flag
O1 H1A O2 1_555 0.82 1.86 2.591(3) 147 y
C13 H13A O5 1_565 0.93 2.53 3.335(3) 145 y
C18 H18C O3 1_555 0.96 2.30 2.978(4) 127 y
C24 H24B O4 1_555 0.96 2.58 3.106(4) 115 y
C15 H15A Cg1 3_635 0.98 2.82 3.66 144 y
C23 H23B Cg1 1_555 0.96 2.92 3.56 125 y

loop_
_geom_torsion_atom_site_label_1
_geom_torsion_atom_site_label_2
_geom_torsion_atom_site_label_3
_geom_torsion_atom_site_label_4
_geom_torsion
_geom_torsion_publ_flag
C9 O3 C1 C2 -176.3(2) ?
C9 O3 C1 C6 3.6(4) ?
O3 C1 C2 C3 179.7(2) ?
C6 C1 C2 C3 -0.2(4) ?
C1 C2 C3 C4 0.5(4) ?
C2 C3 C4 C5 -0.4(5) ?
C3 C4 C5 O1 179.9(3) ?
C3 C4 C5 C6 -0.1(4) ?
O3 C1 C6 C5 179.9(2) ?
C2 C1 C6 C5 -0.2(4) ?
O3 C1 C6 C7 -1.5(4) ?
C2 C1 C6 C7 178.4(2) ?
O1 C5 C6 C1 -179.6(2) ?
C4 C5 C6 C1 0.3(4) ?
O1 C5 C6 C7 1.8(4) ?
C4 C5 C6 C7 -178.3(3) ?
C1 C6 C7 O2 -179.4(2) ?
C5 C6 C7 O2 -0.8(4) ?
C1 C6 C7 C8 -0.6(3) ?
C5 C6 C7 C8 178.0(2) ?
O2 C7 C8 C13 0.9(4) ?
C6 C7 C8 C13 -177.9(2) ?
O2 C7 C8 C9 179.5(2) ?
C6 C7 C8 C9 0.7(3) ?
C1 O3 C9 C8 -3.2(3) ?
C1 O3 C9 C10 122.3(2) ?
C1 O3 C9 C15 -132.3(2) ?
C13 C8 C9 O3 179.8(2) ?
C7 C8 C9 O3 1.1(3) ?
C13 C8 C9 C10 55.3(3) ?
C7 C8 C9 C10 -123.4(2) ?
C13 C8 C9 C15 -53.2(3) ?
C7 C8 C9 C15 128.1(2) yes
C16 O5 C10 C19 156.7(2) ?
C16 O5 C10 C9 31.1(2) ?
C16 O5 C10 C11 -81.6(2) ?
O3 C9 C10 O5 68.3(2) yes
C8 C9 C10 O5 -163.64(17) ?
C15 C9 C10 O5 -45.0(2) ?
O3 C9 C10 C19 -51.2(3) ?
C8 C9 C10 C19 76.9(3) ?
C15 C9 C10 C19 -164.5(2) ?
O3 C9 C10 C11 -178.57(17) ?
C8 C9 C10 C11 -50.5(2) ?
C15 C9 C10 C11 68.1(2) ?
O5 C10 C11 O4 -69.6(3) ?
C19 C10 C11 O4 49.2(3) ?
C9 C10 C11 O4 179.3(2) yes
O5 C10 C11 C12 107.2(2) ?
C19 C10 C11 C12 -134.0(2) ?
C9 C10 C11 C12 -4.0(2) ?
C24 O6 C12 C13 50.8(3) yes
C24 O6 C12 C11 -72.8(3) ?
C24 O6 C12 C14 169.2(2) yes
O4 C11 C12 O6 2.4(3) ?
C10 C11 C12 O6 -174.33(19) ?
O4 C11 C12 C13 -126.8(3) ?
C10 C11 C12 C13 56.4(2) ?
O4 C11 C12 C14 121.3(3) ?
C10 C11 C12 C14 -55.5(2) ?
C7 C8 C13 C12 -178.5(2) ?
C9 C8 C13 C12 2.9(3) ?
O6 C12 C13 C8 175.0(2) yes
C11 C12 C13 C8 -57.4(3) ?
C14 C12 C13 C8 55.2(3) ?
O6 C12 C14 C15 168.21(19) ?
C13 C12 C14 C15 -66.5(2) ?
C11 C12 C14 C15 45.5(2) ?
C12 C14 C15 C16 -93.7(2) ?
C12 C14 C15 C9 19.6(3) ?
O3 C9 C15 C14 167.66(18) ?
C8 C9 C15 C14 37.5(3) ?
C10 C9 C15 C14 -79.2(2) ?
O3 C9 C15 C16 -71.1(2) ?
C8 C9 C15 C16 158.7(2) ?
C10 C9 C15 C16 42.1(2) ?
C10 O5 C16 C17 120.7(2) ?
C10 O5 C16 C18 -121.0(2) ?
C10 O5 C16 C15 -2.9(3) ?
C14 C15 C16 O5 90.6(2) ?
C9 C15 C16 O5 -25.8(2) ?
C14 C15 C16 C17 -26.5(3) ?
C9 C15 C16 C17 -143.0(3) yes
C14 C15 C16 C18 -153.1(2) ?
C9 C15 C16 C18 90.4(2) yes
O5 C10 C19 C20 -175.9(2) ?
C9 C10 C19 C20 -58.5(3) yes
C11 C10 C19 C20 65.8(3) yes
C10 C19 C20 C21 125.5(3) ?
C19 C20 C21 C23 2.5(5) ?
C19 C20 C21 C22 -177.1(3) ?
